data_4080174
loop_
_publ_author_name
'Li, Jianfeng'
'Zhang, Kun'
'Huang, Hanmin'
'Yu, Ao'
'Hu, Hongfan'
'Cui, Haiyan'
'Cui, Chunming'

_publ_section_title
;
 Synthesis and Reactions of a Redox-Active \a-Diimine Aluminum Complex
;
_journal_issue 6
_journal_name_full Organometallics
_journal_page_first 1630
_journal_paper_doi 10.1021/om300920y
_journal_volume 32
_journal_year 2013
_chemical_formula_moiety 'C32 H50 Al N2'
_chemical_formula_sum 'C32 H50 Al N2'
_chemical_formula_weight 489.72
_chemical_name_systematic
; 
 ? 
;
_space_group_IT_number 14
_symmetry_cell_setting monoclinic
_symmetry_space_group_name_Hall '-P 2yn'
_symmetry_space_group_name_H-M 'P 1 21/n 1'
_atom_sites_solution_hydrogens geom
_atom_sites_solution_primary direct
_atom_sites_solution_secondary difmap
_audit_creation_method SHELXL-97
_cell_angle_alpha 90.00
_cell_angle_beta 93.202(8)
_cell_angle_gamma 90.00
_cell_formula_units_Z 4
_cell_length_a 10.106(3)
_cell_length_b 14.562(3)
_cell_length_c 20.551(5)
_cell_measurement_reflns_used 4883
_cell_measurement_temperature 113(2)
_cell_measurement_theta_max 72.6
_cell_measurement_theta_min 27.5
_cell_volume 3019.6(13)
_computing_cell_refinement 'Bruker XSCANS'
_computing_data_collection 'Bruker XSCANS'
_computing_data_reduction 'Bruker SHELXTL'
_computing_molecular_graphics 'Bruker SHELXTL'
_computing_publication_material 'Bruker SHELXTL'
_computing_structure_refinement 'SHELXL-97 (Sheldrick, 1997)'
_computing_structure_solution 'SHELXS-97 (Sheldrick, 1990)'
_diffrn_ambient_temperature 113(2)
_diffrn_detector_area_resol_mean 11.1
_diffrn_measured_fraction_theta_full 0.983
_diffrn_measured_fraction_theta_max 0.983
_diffrn_measurement_device_type 'Rigaku Saturn 944CCD camera'
_diffrn_measurement_method '\w scans'
_diffrn_radiation_monochromator graphite
_diffrn_radiation_source 'fine-focus sealed tube'
_diffrn_radiation_type CuK\a
_diffrn_radiation_wavelength 1.54178
_diffrn_reflns_av_R_equivalents 0.0811
_diffrn_reflns_av_sigmaI/netI 0.0451
_diffrn_reflns_limit_h_max 12
_diffrn_reflns_limit_h_min -12
_diffrn_reflns_limit_k_max 17
_diffrn_reflns_limit_k_min -17
_diffrn_reflns_limit_l_max 25
_diffrn_reflns_limit_l_min -25
_diffrn_reflns_number 35974
_diffrn_reflns_theta_full 72.50
_diffrn_reflns_theta_max 72.50
_diffrn_reflns_theta_min 3.72
_diffrn_standards_decay_% 0
_diffrn_standards_interval_count 0
_diffrn_standards_interval_time 0
_diffrn_standards_number 0
_exptl_absorpt_coefficient_mu 0.725
_exptl_absorpt_correction_T_max 0.8805
_exptl_absorpt_correction_T_min 0.8567
_exptl_absorpt_correction_type multi-scan
_exptl_absorpt_process_details CrystalClear
_exptl_crystal_colour red
_exptl_crystal_density_diffrn 1.077
_exptl_crystal_density_method 'not measured'
_exptl_crystal_description Prism
_exptl_crystal_F_000 1076
_exptl_crystal_size_max 0.22
_exptl_crystal_size_mid 0.20
_exptl_crystal_size_min 0.18
_refine_diff_density_max 0.327
_refine_diff_density_min -0.454
_refine_diff_density_rms 0.055
_refine_ls_extinction_expression Fc^*^=kFc[1+0.001xFc^2^\l^3^/sin(2\q)]^-1/4^
_refine_ls_extinction_method SHELXL
_refine_ls_goodness_of_fit_ref 1.090
_refine_ls_hydrogen_treatment mixed
_refine_ls_matrix_type full
_refine_ls_number_parameters 337
_refine_ls_number_reflns 5878
_refine_ls_number_restraints 17
_refine_ls_restrained_S_all 1.095
_refine_ls_R_factor_all 0.0794
_refine_ls_R_factor_gt 0.0697
_refine_ls_shift/su_max 0.000
_refine_ls_shift/su_mean 0.000
_refine_ls_structure_factor_coef Fsqd
_refine_ls_weighting_details 'calc w=1/[\s^2^(Fo^2^)+(0.0820P)^2^+2.0658P] where P=(Fo^2^+2Fc^2^)/3'
_refine_ls_weighting_scheme calc
_refine_ls_wR_factor_gt 0.1764
_refine_ls_wR_factor_ref 0.1890
_reflns_number_gt 5170
_reflns_number_total 5878
_reflns_threshold_expression >2sigma(I)
_cod_data_source_file om300920y_si_002.cif
_cod_data_source_block shelx
_cod_original_cell_volume 3019.7(13)
_cod_original_sg_symbol_H-M P2(1)/n
_cod_database_code 4080174

loop_
_symmetry_equiv_pos_as_xyz
'x, y, z'
'-x+1/2, y+1/2, -z+1/2'
'-x, -y, -z'
'x-1/2, -y-1/2, z-1/2'

loop_
_atom_site_label
_atom_site_type_symbol
_atom_site_fract_x
_atom_site_fract_y
_atom_site_fract_z
_atom_site_U_iso_or_equiv
_atom_site_adp_type
_atom_site_occupancy
_atom_site_symmetry_multiplicity
_atom_site_calc_flag
_atom_site_refinement_flags
_atom_site_disorder_assembly
_atom_site_disorder_group
Al1 Al 0.20544(7) 0.66464(5) 0.24086(3) 0.0322(2) Uani 1 1 d . . .
C1 C 0.1866(3) 0.79680(18) 0.25663(14) 0.0460(6) Uani 1 1 d . . .
H1A H 0.2211 0.8313 0.2197 0.055 Uiso 1 1 calc R . .
H1B H 0.0915 0.8120 0.2590 0.055 Uiso 1 1 calc R . .
C2 C 0.2620(3) 0.8268(2) 0.32046(17) 0.0627(9) Uani 1 1 d . . .
H2A H 0.2206 0.7989 0.3576 0.094 Uiso 1 1 calc R . .
H2B H 0.2588 0.8939 0.3243 0.094 Uiso 1 1 calc R . .
H2C H 0.3545 0.8068 0.3200 0.094 Uiso 1 1 calc R . .
C3 C 0.3990(2) 0.63712(19) 0.23902(14) 0.0441(6) Uani 1 1 d . . .
H3A H 0.4321 0.6738 0.2028 0.053 Uiso 1 1 calc R . .
H3B H 0.4407 0.6632 0.2797 0.053 Uiso 1 1 calc R . .
C4 C 0.4577(3) 0.5407(2) 0.23231(14) 0.0479(6) Uani 1 1 d . . .
H4A H 0.4300 0.5019 0.2680 0.072 Uiso 1 1 calc R . .
H4B H 0.5546 0.5447 0.2340 0.072 Uiso 1 1 calc R . .
H4C H 0.4259 0.5140 0.1906 0.072 Uiso 1 1 calc R . .
C5 C -0.0601(3) 0.47917(17) 0.14956(12) 0.0405(6) Uani 1 1 d . . .
H5A H -0.1542 0.4918 0.1547 0.061 Uiso 1 1 calc R . .
H5B H -0.0418 0.4143 0.1592 0.061 Uiso 1 1 calc R . .
H5C H -0.0383 0.4927 0.1047 0.061 Uiso 1 1 calc R . .
C6 C 0.0226(2) 0.53840(15) 0.19585(11) 0.0305(5) Uani 1 1 d . . .
C7 C 0.0326(2) 0.52386(16) 0.26284(11) 0.0342(5) Uani 1 1 d . . .
C8 C -0.0327(3) 0.4462(2) 0.29559(14) 0.0597(9) Uani 1 1 d . . .
H8A H 0.0238 0.3916 0.2946 0.090 Uiso 1 1 calc R . .
H8B H -0.1184 0.4332 0.2728 0.090 Uiso 1 1 calc R . .
H8C H -0.0465 0.4628 0.3409 0.090 Uiso 1 1 calc R . .
C9 C 0.0649(2) 0.64485(15) 0.10772(10) 0.0279(5) Uani 1 1 d . . .
C10 C 0.1501(2) 0.62344(15) 0.05804(10) 0.0291(5) Uani 1 1 d . . .
C11 C 0.1219(2) 0.65990(15) -0.00392(11) 0.0328(5) Uani 1 1 d . . .
H11 H 0.1801 0.6470 -0.0375 0.039 Uiso 1 1 calc R . .
C12 C 0.0120(2) 0.71417(16) -0.01782(11) 0.0362(5) Uani 1 1 d . . .
H12 H -0.0057 0.7377 -0.0605 0.043 Uiso 1 1 calc R . .
C13 C -0.0720(2) 0.73387(16) 0.03099(12) 0.0361(5) Uani 1 1 d . . .
H13 H -0.1476 0.7712 0.0214 0.043 Uiso 1 1 calc R . .
C14 C -0.0481(2) 0.70013(15) 0.09411(11) 0.0316(5) Uani 1 1 d . . .
C15 C -0.1421(2) 0.72650(18) 0.14625(13) 0.0408(6) Uani 1 1 d . . .
H15 H -0.1097 0.6971 0.1881 0.049 Uiso 1 1 calc R . .
C16 C -0.1446(3) 0.82991(19) 0.15653(14) 0.0488(7) Uani 1 1 d . . .
H16A H -0.0546 0.8518 0.1680 0.073 Uiso 1 1 calc R . .
H16B H -0.2023 0.8445 0.1919 0.073 Uiso 1 1 calc R . .
H16C H -0.1786 0.8600 0.1163 0.073 Uiso 1 1 calc R . .
C17 C -0.2833(3) 0.6909(2) 0.12880(17) 0.0599(8) Uani 1 1 d . . .
H17A H -0.3164 0.7180 0.0874 0.090 Uiso 1 1 calc R . .
H17B H -0.3418 0.7082 0.1632 0.090 Uiso 1 1 calc R . .
H17C H -0.2815 0.6239 0.1247 0.090 Uiso 1 1 calc R . .
C18 C 0.2696(2) 0.56161(17) 0.07004(11) 0.0360(5) Uani 1 1 d . . .
H18 H 0.2729 0.5422 0.1168 0.043 Uiso 1 1 calc R . .
C19 C 0.2587(3) 0.4760(2) 0.02852(15) 0.0541(7) Uani 1 1 d . . .
H19A H 0.1739 0.4456 0.0350 0.081 Uiso 1 1 calc R . .
H19B H 0.3316 0.4342 0.0411 0.081 Uiso 1 1 calc R . .
H19C H 0.2634 0.4928 -0.0175 0.081 Uiso 1 1 calc R . .
C20 C 0.3987(3) 0.6115(2) 0.05803(16) 0.0551(7) Uani 1 1 d . . .
H20A H 0.4739 0.5716 0.0704 0.083 Uiso 1 1 calc R . .
H20B H 0.4042 0.6678 0.0842 0.083 Uiso 1 1 calc R . .
H20C H 0.4007 0.6273 0.0117 0.083 Uiso 1 1 calc R . .
C21 C 0.0963(2) 0.59584(16) 0.36751(10) 0.0331(5) Uani 1 1 d . . .
C22 C 0.1837(2) 0.55358(16) 0.41355(11) 0.0328(5) Uani 1 1 d . . .
C23 C 0.1651(3) 0.56812(17) 0.47983(11) 0.0384(6) Uani 1 1 d . . .
H23 H 0.2240 0.5403 0.5117 0.046 Uiso 1 1 calc R . .
C24 C 0.0627(3) 0.62215(18) 0.49957(12) 0.0424(6) Uani 1 1 d . . .
H24 H 0.0514 0.6315 0.5447 0.051 Uiso 1 1 calc R . .
C25 C -0.0233(3) 0.66247(19) 0.45367(13) 0.0436(6) Uani 1 1 d . . .
H25 H -0.0944 0.6988 0.4677 0.052 Uiso 1 1 calc R . .
C26 C -0.0084(2) 0.65112(19) 0.38707(12) 0.0414(6) Uani 1 1 d . A .
C27 C -0.1060(3) 0.6985(3) 0.33920(16) 0.0637(9) Uani 1 1 d D . .
C28 C -0.1134(4) 0.8019(3) 0.35126(17) 0.0781(12) Uani 1 1 d D A .
H28A H -0.1462 0.8131 0.3945 0.117 Uiso 1 1 calc R . .
H28B H -0.1738 0.8301 0.3180 0.117 Uiso 1 1 calc R . .
H28C H -0.0249 0.8288 0.3490 0.117 Uiso 1 1 calc R . .
C29 C -0.2488(6) 0.6643(8) 0.3454(5) 0.084(2) Uani 0.68(2) 1 d PDU A 1
H29A H -0.2541 0.5990 0.3342 0.125 Uiso 0.68(2) 1 calc PR A 1
H29B H -0.3090 0.6993 0.3158 0.125 Uiso 0.68(2) 1 calc PR A 1
H29C H -0.2742 0.6730 0.3904 0.125 Uiso 0.68(2) 1 calc PR A 1
C29' C -0.2276(15) 0.6348(13) 0.3266(12) 0.084(2) Uani 0.32(2) 1 d PDU A 2
H29D H -0.1996 0.5778 0.3060 0.125 Uiso 0.32(2) 1 calc PR A 2
H29E H -0.2938 0.6658 0.2976 0.125 Uiso 0.32(2) 1 calc PR A 2
H29F H -0.2664 0.6205 0.3680 0.125 Uiso 0.32(2) 1 calc PR A 2
C30 C 0.2970(3) 0.49297(17) 0.39484(13) 0.0411(6) Uani 1 1 d . . .
H30 H 0.2886 0.4842 0.3465 0.049 Uiso 1 1 calc R . .
C31 C 0.2917(3) 0.3984(2) 0.42631(17) 0.0614(8) Uani 1 1 d . . .
H31A H 0.3037 0.4047 0.4737 0.092 Uiso 1 1 calc R . .
H31B H 0.3624 0.3598 0.4104 0.092 Uiso 1 1 calc R . .
H31C H 0.2056 0.3700 0.4150 0.092 Uiso 1 1 calc R . .
C32 C 0.4301(3) 0.5399(2) 0.41155(15) 0.0535(7) Uani 1 1 d . . .
H32A H 0.4344 0.5977 0.3874 0.080 Uiso 1 1 calc R . .
H32B H 0.5023 0.4995 0.3995 0.080 Uiso 1 1 calc R . .
H32C H 0.4387 0.5525 0.4584 0.080 Uiso 1 1 calc R . .
N1 N 0.09296(18) 0.61131(12) 0.17297(8) 0.0292(4) Uani 1 1 d . . .
N2 N 0.1137(2) 0.58472(15) 0.29860(9) 0.0383(5) Uani 1 1 d . . .
H27 H -0.081(3) 0.688(2) 0.2959(17) 0.061(9) Uiso 1 1 d . . .

loop_
_atom_site_aniso_label
_atom_site_aniso_U_11
_atom_site_aniso_U_22
_atom_site_aniso_U_33
_atom_site_aniso_U_23
_atom_site_aniso_U_13
_atom_site_aniso_U_12
Al1 0.0347(4) 0.0315(4) 0.0304(4) -0.0020(3) 0.0005(3) -0.0028(3)
C1 0.0530(15) 0.0379(14) 0.0468(15) -0.0030(11) 0.0007(12) -0.0026(12)
C2 0.069(2) 0.0492(17) 0.068(2) -0.0220(15) -0.0140(17) -0.0019(15)
C3 0.0353(13) 0.0511(15) 0.0458(15) -0.0017(12) 0.0032(11) -0.0013(11)
C4 0.0439(15) 0.0552(16) 0.0446(15) 0.0004(12) 0.0028(12) 0.0067(12)
C5 0.0474(14) 0.0417(14) 0.0320(12) 0.0008(10) -0.0020(11) -0.0143(11)
C6 0.0320(11) 0.0297(11) 0.0299(11) -0.0012(9) 0.0024(9) -0.0033(9)
C7 0.0338(12) 0.0398(13) 0.0288(11) 0.0027(9) 0.0012(9) -0.0051(10)
C8 0.073(2) 0.069(2) 0.0370(14) 0.0099(13) -0.0009(14) -0.0381(16)
C9 0.0305(11) 0.0287(11) 0.0241(10) -0.0003(8) -0.0009(9) -0.0061(8)
C10 0.0308(11) 0.0300(11) 0.0266(11) -0.0024(8) 0.0019(9) -0.0036(9)
C11 0.0390(12) 0.0359(12) 0.0238(11) -0.0008(8) 0.0046(9) -0.0037(9)
C12 0.0440(13) 0.0370(12) 0.0271(11) 0.0043(9) -0.0012(10) -0.0038(10)
C13 0.0365(12) 0.0345(12) 0.0367(12) 0.0016(9) -0.0015(10) 0.0008(9)
C14 0.0313(11) 0.0323(11) 0.0314(11) -0.0011(9) 0.0041(9) -0.0038(9)
C15 0.0388(13) 0.0455(14) 0.0386(13) 0.0008(10) 0.0076(11) 0.0038(11)
C16 0.0453(15) 0.0540(17) 0.0474(16) -0.0073(12) 0.0069(12) 0.0103(12)
C17 0.0405(15) 0.070(2) 0.072(2) -0.0017(16) 0.0201(15) -0.0064(14)
C18 0.0326(12) 0.0442(13) 0.0311(11) -0.0004(10) 0.0026(9) 0.0017(10)
C19 0.0579(17) 0.0480(16) 0.0559(17) -0.0102(13) -0.0002(14) 0.0121(13)
C20 0.0345(14) 0.0675(19) 0.0633(19) 0.0050(15) 0.0022(13) -0.0037(13)
C21 0.0377(12) 0.0388(12) 0.0231(11) 0.0004(9) 0.0045(9) -0.0081(10)
C22 0.0371(12) 0.0353(12) 0.0262(11) -0.0008(9) 0.0038(9) -0.0052(9)
C23 0.0462(14) 0.0427(14) 0.0260(11) 0.0002(9) 0.0002(10) -0.0011(11)
C24 0.0540(15) 0.0473(14) 0.0268(12) -0.0038(10) 0.0099(11) -0.0053(12)
C25 0.0407(14) 0.0524(16) 0.0389(14) -0.0011(11) 0.0117(11) 0.0040(11)
C26 0.0354(13) 0.0528(15) 0.0359(13) 0.0041(11) 0.0022(10) -0.0012(11)
C27 0.0461(16) 0.096(3) 0.0484(18) 0.0102(17) 0.0002(14) 0.0198(17)
C28 0.079(2) 0.098(3) 0.059(2) 0.0252(19) 0.0221(18) 0.051(2)
C29 0.046(2) 0.110(5) 0.093(5) -0.015(4) -0.013(3) 0.016(3)
C29' 0.046(2) 0.110(5) 0.093(5) -0.015(4) -0.013(3) 0.016(3)
C30 0.0440(14) 0.0412(14) 0.0387(13) -0.0023(10) 0.0082(11) -0.0006(11)
C31 0.0648(19) 0.0434(16) 0.078(2) 0.0085(15) 0.0229(17) 0.0118(14)
C32 0.0433(15) 0.0573(18) 0.0601(18) -0.0023(14) 0.0043(13) 0.0023(13)
N1 0.0308(9) 0.0329(10) 0.0241(9) 0.0024(7) 0.0028(7) -0.0042(7)
N2 0.0457(12) 0.0479(12) 0.0214(9) -0.0008(8) 0.0031(8) -0.0142(9)

loop_
_atom_type_symbol
_atom_type_description
_atom_type_scat_dispersion_real
_atom_type_scat_dispersion_imag
_atom_type_scat_source
C C 0.0181 0.0091 'International Tables Vol C Tables 4.2.6.8 and 6.1.1.4'
H H 0.0000 0.0000 'International Tables Vol C Tables 4.2.6.8 and 6.1.1.4'
N N 0.0311 0.0180 'International Tables Vol C Tables 4.2.6.8 and 6.1.1.4'
Al Al 0.2130 0.2455 'International Tables Vol C Tables 4.2.6.8 and 6.1.1.4'

loop_
_geom_angle_atom_site_label_1
_geom_angle_atom_site_label_2
_geom_angle_atom_site_label_3
_geom_angle
N1 Al1 N2 85.28(8)
N1 Al1 C1 117.33(11)
N2 Al1 C1 115.75(11)
N1 Al1 C3 116.52(10)
N2 Al1 C3 113.19(11)
C1 Al1 C3 107.68(12)
C2 C1 Al1 111.8(2)
C2 C1 H1A 109.3
Al1 C1 H1A 109.3
C2 C1 H1B 109.3
Al1 C1 H1B 109.3
H1A C1 H1B 107.9
C1 C2 H2A 109.5
C1 C2 H2B 109.5
H2A C2 H2B 109.5
C1 C2 H2C 109.5
H2A C2 H2C 109.5
H2B C2 H2C 109.5
C4 C3 Al1 124.70(19)
C4 C3 H3A 106.2
Al1 C3 H3A 106.2
C4 C3 H3B 106.2
Al1 C3 H3B 106.2
H3A C3 H3B 106.3
C3 C4 H4A 109.5
C3 C4 H4B 109.5
H4A C4 H4B 109.5
C3 C4 H4C 109.5
H4A C4 H4C 109.5
H4B C4 H4C 109.5
C6 C5 H5A 109.5
C6 C5 H5B 109.5
H5A C5 H5B 109.5
C6 C5 H5C 109.5
H5A C5 H5C 109.5
H5B C5 H5C 109.5
N1 C6 C7 116.5(2)
N1 C6 C5 120.44(19)
C7 C6 C5 123.1(2)
N2 C7 C6 115.73(19)
N2 C7 C8 120.6(2)
C6 C7 C8 123.6(2)
C7 C8 H8A 109.5
C7 C8 H8B 109.5
H8A C8 H8B 109.5
C7 C8 H8C 109.5
H8A C8 H8C 109.5
H8B C8 H8C 109.5
C10 C9 C14 120.2(2)
C10 C9 N1 120.3(2)
C14 C9 N1 119.52(19)
C11 C10 C9 118.5(2)
C11 C10 C18 119.66(19)
C9 C10 C18 121.9(2)
C12 C11 C10 121.9(2)
C12 C11 H11 119.1
C10 C11 H11 119.1
C13 C12 C11 119.3(2)
C13 C12 H12 120.4
C11 C12 H12 120.4
C12 C13 C14 121.4(2)
C12 C13 H13 119.3
C14 C13 H13 119.3
C13 C14 C9 118.7(2)
C13 C14 C15 119.0(2)
C9 C14 C15 122.3(2)
C14 C15 C16 111.3(2)
C14 C15 C17 111.0(2)
C16 C15 C17 110.0(2)
C14 C15 H15 108.1
C16 C15 H15 108.1
C17 C15 H15 108.1
C15 C16 H16A 109.5
C15 C16 H16B 109.5
H16A C16 H16B 109.5
C15 C16 H16C 109.5
H16A C16 H16C 109.5
H16B C16 H16C 109.5
C15 C17 H17A 109.5
C15 C17 H17B 109.5
H17A C17 H17B 109.5
C15 C17 H17C 109.5
H17A C17 H17C 109.5
H17B C17 H17C 109.5
C19 C18 C10 111.4(2)
C19 C18 C20 109.8(2)
C10 C18 C20 111.8(2)
C19 C18 H18 107.9
C10 C18 H18 107.9
C20 C18 H18 107.9
C18 C19 H19A 109.5
C18 C19 H19B 109.5
H19A C19 H19B 109.5
C18 C19 H19C 109.5
H19A C19 H19C 109.5
H19B C19 H19C 109.5
C18 C20 H20A 109.5
C18 C20 H20B 109.5
H20A C20 H20B 109.5
C18 C20 H20C 109.5
H20A C20 H20C 109.5
H20B C20 H20C 109.5
C22 C21 C26 121.0(2)
C22 C21 N2 120.4(2)
C26 C21 N2 118.6(2)
C21 C22 C23 118.5(2)
C21 C22 C30 122.9(2)
C23 C22 C30 118.7(2)
C24 C23 C22 121.1(2)
C24 C23 H23 119.5
C22 C23 H23 119.5
C25 C24 C23 119.8(2)
C25 C24 H24 120.1
C23 C24 H24 120.1
C24 C25 C26 121.5(2)
C24 C25 H25 119.2
C26 C25 H25 119.2
C25 C26 C21 118.2(2)
C25 C26 C27 118.7(2)
C21 C26 C27 123.1(2)
C26 C27 C28 112.2(3)
C26 C27 C29 112.2(4)
C28 C27 C29 104.5(5)
C26 C27 C29' 108.4(8)
C28 C27 C29' 124.8(9)
C29 C27 C29' 23.3(6)
C26 C27 H27 109(2)
C28 C27 H27 110(2)
C29 C27 H27 109(2)
C29' C27 H27 90(2)
C27 C28 H28A 109.5
C27 C28 H28B 109.5
H28A C28 H28B 109.5
C27 C28 H28C 109.5
H28A C28 H28C 109.5
H28B C28 H28C 109.5
C27 C29 H29A 109.5
C27 C29 H29B 109.5
C27 C29 H29C 109.5
C27 C29' H29D 109.5
C27 C29' H29E 109.5
H29D C29' H29E 109.5
C27 C29' H29F 109.5
H29D C29' H29F 109.5
H29E C29' H29F 109.5
C22 C30 C31 112.0(2)
C22 C30 C32 110.5(2)
C31 C30 C32 111.0(2)
C22 C30 H30 107.7
C31 C30 H30 107.7
C32 C30 H30 107.7
C30 C31 H31A 109.5
C30 C31 H31B 109.5
H31A C31 H31B 109.5
C30 C31 H31C 109.5
H31A C31 H31C 109.5
H31B C31 H31C 109.5
C30 C32 H32A 109.5
C30 C32 H32B 109.5
H32A C32 H32B 109.5
C30 C32 H32C 109.5
H32A C32 H32C 109.5
H32B C32 H32C 109.5
C6 N1 C9 120.10(18)
C6 N1 Al1 111.17(14)
C9 N1 Al1 128.24(14)
C7 N2 C21 119.27(18)
C7 N2 Al1 110.37(14)
C21 N2 Al1 128.46(15)

loop_
_geom_bond_atom_site_label_1
_geom_bond_atom_site_label_2
_geom_bond_distance
Al1 N1 1.914(2)
Al1 N2 1.935(2)
Al1 C1 1.963(3)
Al1 C3 1.999(3)
C1 C2 1.543(4)
C1 H1A 0.9900
C1 H1B 0.9900
C2 H2A 0.9800
C2 H2B 0.9800
C2 H2C 0.9800
C3 C4 1.533(4)
C3 H3A 0.9900
C3 H3B 0.9900
C4 H4A 0.9800
C4 H4B 0.9800
C4 H4C 0.9800
C5 C6 1.503(3)
C5 H5A 0.9800
C5 H5B 0.9800
C5 H5C 0.9800
C6 N1 1.375(3)
C6 C7 1.391(3)
C7 N2 1.390(3)
C7 C8 1.488(3)
C8 H8A 0.9800
C8 H8B 0.9800
C8 H8C 0.9800
C9 C10 1.407(3)
C9 C14 1.413(3)
C9 N1 1.440(3)
C10 C11 1.394(3)
C10 C18 1.516(3)
C11 C12 1.380(3)
C11 H11 0.9500
C12 C13 1.380(3)
C12 H12 0.9500
C13 C14 1.395(3)
C13 H13 0.9500
C14 C15 1.520(3)
C15 C16 1.521(4)
C15 C17 1.542(4)
C15 H15 1.0000
C16 H16A 0.9800
C16 H16B 0.9800
C16 H16C 0.9800
C17 H17A 0.9800
C17 H17B 0.9800
C17 H17C 0.9800
C18 C19 1.511(4)
C18 C20 1.525(4)
C18 H18 1.0000
C19 H19A 0.9800
C19 H19B 0.9800
C19 H19C 0.9800
C20 H20A 0.9800
C20 H20B 0.9800
C20 H20C 0.9800
C21 C22 1.400(3)
C21 C26 1.406(3)
C21 N2 1.446(3)
C22 C23 1.401(3)
C22 C30 1.512(3)
C23 C24 1.379(4)
C23 H23 0.9500
C24 C25 1.377(4)
C24 H24 0.9500
C25 C26 1.395(4)
C25 H25 0.9500
C26 C27 1.520(4)
C27 C28 1.528(5)
C27 C29 1.538(6)
C27 C29' 1.551(8)
C27 H27 0.95(3)
C28 H28A 0.9800
C28 H28B 0.9800
C28 H28C 0.9800
C29 H29A 0.9800
C29 H29B 0.9800
C29 H29C 0.9800
C29' H29D 0.9800
C29' H29E 0.9800
C29' H29F 0.9800
C30 C31 1.523(4)
C30 C32 1.531(4)
C30 H30 1.0000
C31 H31A 0.9800
C31 H31B 0.9800
C31 H31C 0.9800
C32 H32A 0.9800
C32 H32B 0.9800
C32 H32C 0.9800

loop_
_geom_torsion_atom_site_label_1
_geom_torsion_atom_site_label_2
_geom_torsion_atom_site_label_3
_geom_torsion_atom_site_label_4
_geom_torsion
N1 Al1 C1 C2 168.8(2)
N2 Al1 C1 C2 70.4(2)
C3 Al1 C1 C2 -57.4(2)
N1 Al1 C3 C4 -49.9(3)
N2 Al1 C3 C4 46.7(3)
C1 Al1 C3 C4 175.9(2)
N1 C6 C7 N2 -0.5(3)
C5 C6 C7 N2 179.7(2)
N1 C6 C7 C8 -177.6(2)
C5 C6 C7 C8 2.6(4)
C14 C9 C10 C11 1.6(3)
N1 C9 C10 C11 -177.79(19)
C14 C9 C10 C18 -177.8(2)
N1 C9 C10 C18 2.8(3)
C9 C10 C11 C12 -1.5(3)
C18 C10 C11 C12 177.9(2)
C10 C11 C12 C13 0.7(4)
C11 C12 C13 C14 0.0(4)
C12 C13 C14 C9 0.1(3)
C12 C13 C14 C15 178.3(2)
C10 C9 C14 C13 -1.0(3)
N1 C9 C14 C13 178.4(2)
C10 C9 C14 C15 -179.0(2)
N1 C9 C14 C15 0.4(3)
C13 C14 C15 C16 -60.7(3)
C9 C14 C15 C16 117.4(3)
C13 C14 C15 C17 62.2(3)
C9 C14 C15 C17 -119.7(3)
C11 C10 C18 C19 -61.4(3)
C9 C10 C18 C19 118.0(2)
C11 C10 C18 C20 61.9(3)
C9 C10 C18 C20 -118.7(2)
C26 C21 C22 C23 -0.4(3)
N2 C21 C22 C23 178.4(2)
C26 C21 C22 C30 179.5(2)
N2 C21 C22 C30 -1.7(3)
C21 C22 C23 C24 0.5(4)
C30 C22 C23 C24 -179.4(2)
C22 C23 C24 C25 0.2(4)
C23 C24 C25 C26 -0.9(4)
C24 C25 C26 C21 1.0(4)
C24 C25 C26 C27 -179.3(3)
C22 C21 C26 C25 -0.3(4)
N2 C21 C26 C25 -179.1(2)
C22 C21 C26 C27 180.0(3)
N2 C21 C26 C27 1.1(4)
C25 C26 C27 C28 55.0(4)
C21 C26 C27 C28 -125.3(3)
C25 C26 C27 C29 -62.3(7)
C21 C26 C27 C29 117.4(6)
C25 C26 C27 C29' -86.9(10)
C21 C26 C27 C29' 92.8(10)
C21 C22 C30 C31 -124.9(3)
C23 C22 C30 C31 55.1(3)
C21 C22 C30 C32 110.7(3)
C23 C22 C30 C32 -69.3(3)
C7 C6 N1 C9 -165.3(2)
C5 C6 N1 C9 14.5(3)
C7 C6 N1 Al1 7.4(3)
C5 C6 N1 Al1 -172.88(18)
C10 C9 N1 C6 -103.4(2)
C14 C9 N1 C6 77.2(3)
C10 C9 N1 Al1 85.3(2)
C14 C9 N1 Al1 -94.1(2)
N2 Al1 N1 C6 -8.64(16)
C1 Al1 N1 C6 -125.25(17)
C3 Al1 N1 C6 104.96(17)
N2 Al1 N1 C9 163.27(19)
C1 Al1 N1 C9 46.7(2)
C3 Al1 N1 C9 -83.1(2)
C6 C7 N2 C21 159.1(2)
C8 C7 N2 C21 -23.7(4)
C6 C7 N2 Al1 -6.5(3)
C8 C7 N2 Al1 170.7(2)
C22 C21 N2 C7 102.4(3)
C26 C21 N2 C7 -78.8(3)
C22 C21 N2 Al1 -95.0(3)
C26 C21 N2 Al1 83.9(3)
N1 Al1 N2 C7 8.32(17)
C1 Al1 N2 C7 126.45(18)
C3 Al1 N2 C7 -108.56(18)
N1 Al1 N2 C21 -155.6(2)
C1 Al1 N2 C21 -37.5(3)
C3 Al1 N2 C21 87.5(2)
